data_2100701
loop_
_publ_author_name
'van Mechelen, Jan B.'
'Peschar, Rene.'
'Schenk, Henk.'

_publ_section_title
;
 Structures of mono-unsaturated triacylglycerols. II. The \b~2~
 polymorph
;
_journal_coeditor_code DR5012
_journal_issue 6
_journal_name_full 'Acta Crystallographica Section B'
_journal_page_first 1131
_journal_page_last 1138
_journal_paper_doi 10.1107/S0108768106037086
_journal_volume 62
_journal_year 2006
_chemical_formula_moiety 'C53 H100 O6'
_chemical_formula_structural 'C53 H100 O6'
_chemical_formula_sum 'C53 H100 O6'
_chemical_formula_weight 833.38
_chemical_name_common 'POP beta2'
_chemical_name_systematic 1,3-dipalmitoyl-2-oleoylglycerol
_space_group_IT_number 9
_symmetry_cell_setting monoclinic
_symmetry_space_group_name_Hall 'C -2yc'
_symmetry_space_group_name_H-M 'C 1 c 1'
_cell_angle_alpha 90.0
_cell_angle_beta 88.7785(14)
_cell_angle_gamma 90.0
_cell_formula_units_Z 4
_cell_length_a 5.44708(8)
_cell_length_b 121.622(4)
_cell_length_c 8.2196(2)
_cell_measurement_temperature 280
_cell_volume 5444.1(2)
_computing_structure_refinement GSAS
_diffrn_ambient_temperature 295
_diffrn_radiation_wavelength 1.249926
_exptl_absorpt_correction_T_max 1.00000
_exptl_absorpt_correction_T_min 1.00000
_exptl_absorpt_process_details
;   GSAS Absorption/surface roughness correction: function number 0
 No correction is applied.
;
_exptl_crystal_colour white
_exptl_crystal_density_diffrn 1.017
_refine_ls_extinction_method none
_refine_ls_goodness_of_fit_all 4.37
_refine_ls_hydrogen_treatment constr
_refine_ls_matrix_type full
_refine_ls_number_parameters 505
_refine_ls_number_restraints 514
_refine_ls_shift/su_max 0.04
_refine_ls_shift/su_mean 0.00
_reflns_number_total 477
_cod_data_source_file dr5012.cif
_cod_data_source_block POP-B2-CH1731-2_ENAN_publ
_cod_depositor_comments
;
The following automatic conversions were performed:
'_geom_bond_publ_flag' value 'N' changed to 'n' according to
'/home/saulius/struct/CIF-dictionaries/cif_core.dic' dictionary named
'cif_core.dic' version 2.4.1 from 2010-06-29 (316
times).

'_geom_angle_publ_flag' value 'N' changed to 'n' according to
'/home/saulius/struct/CIF-dictionaries/cif_core.dic' dictionary named
'cif_core.dic' version 2.4.1 from 2010-06-29 (306 times).

Automatic conversion script
Id: cif_fix_enum 1527 2010-12-29 10:47:43Z saulius 

The following automatic conversions were performed:

'_geom_bond_publ_flag' value 'N' changed to 'n' according to
/home/saulius/struct/CIF-dictionaries/cif_core.dic dictionary named
'cif_core.dic' version 2.4.1 from 2010-06-29 (316
times).

'_geom_angle_publ_flag' value 'N' changed to 'n' according
to /home/saulius/struct/CIF-dictionaries/cif_core.dic dictionary
named 'cif_core.dic' version 2.4.1 from 2010-06-29 (306 times).

Automatic conversion script
Id: cif_fix_values 1715 2011-07-08 13:25:40Z adriana 
;
_cod_original_sg_symbol_H-M 'C c'
_cod_database_code 2100701
_cod_database_fobs_code 2100701

loop_
_symmetry_equiv_pos_site_id
_symmetry_equiv_pos_as_xyz
1 +x,+y,+z
2 +x,-y,+z+1/2
101 +x+1/2,+y+1/2,+z
102 +x+1/2,-y+1/2,+z+1/2

loop_
_atom_site_type_symbol
_atom_site_label
_atom_site_fract_x
_atom_site_fract_y
_atom_site_fract_z
_atom_site_U_iso_or_equiv
_atom_site_thermal_displace_type
_atom_site_occupancy
O O1a 0.474(9) 0.14722(4) 0.454(9) 0.0253 Uiso 1.0
C C1a 0.5494(4) 0.13729(3) 0.4999(7) 0.0253 Uiso 1.0
C C2a 0.3392(6) 0.12961(4) 0.5253(6) 0.0253 Uiso 1.0
O O2a 0.7605(7) 0.13461(6) 0.5084(9) 0.0253 Uiso 1.0
C C3a 0.4235(6) 0.11955(4) 0.6198(6) 0.0253 Uiso 1.0
C C4a 0.2020(6) 0.11278(4) 0.6796(6) 0.0253 Uiso 1.0
C C5a 0.2893(6) 0.10258(4) 0.7674(6) 0.0253 Uiso 1.0
C C6a 0.0732(6) 0.09514(4) 0.8056(6) 0.0253 Uiso 1.0
C C7a 0.1545(6) 0.08501(4) 0.9019(6) 0.0253 Uiso 1.0
C C8a -0.0679(6) 0.07786(4) 0.9529(6) 0.0253 Uiso 1.0
C C9a 0.0149(6) 0.06787(4) 1.0506(6) 0.0253 Uiso 1.0
C C10a -0.1966(6) 0.05976(4) 1.0774(5) 0.0253 Uiso 1.0
C C11a -0.1150(6) 0.05009(4) 1.1826(6) 0.0253 Uiso 1.0
C C12a -0.3321(6) 0.04244(4) 1.2229(6) 0.0253 Uiso 1.0
C C13a -0.2478(6) 0.03258(4) 1.3237(5) 0.0253 Uiso 1.0
C C14a -0.4496(6) 0.02381(4) 1.3405(5) 0.0253 Uiso 1.0
C C15a -0.4073(6) 0.01657(4) 1.4899(5) 0.0253 Uiso 1.0
C C16a -0.5669(7) 0.00630(4) 1.4854(6) 0.0253 Uiso 1.0
C C1 0.6472(5) 0.15644(4) 0.4784(4) 0.0253 Uiso 1.0
C C2 0.7358(6) 0.16123(3) 0.3194(5) 0.0253 Uiso 1.0
O O1b 0.7751(7) 0.17312(4) 0.3403(5) 0.0253 Uiso 1.0
C C1b 0.7179(5) 0.18003(4) 0.2192(5) 0.0253 Uiso 1.0
C C2b 0.9410(6) 0.18703(4) 0.1749(5) 0.0253 Uiso 1.0
O O2b 0.5088(7) 0.18262(7) 0.1901(8) 0.0253 Uiso 1.0
C C3b 0.8843(6) 0.19609(4) 0.0514(5) 0.0253 Uiso 1.0
C C4b 1.0860(6) 0.20500(4) 0.0542(5) 0.0253 Uiso 1.0
C C5b 1.0534(6) 0.21365(4) -0.0810(5) 0.0253 Uiso 1.0
C C6b 1.2231(6) 0.22363(4) -0.0568(5) 0.0253 Uiso 1.0
C C7b 1.1960(6) 0.23195(4) -0.1964(5) 0.0253 Uiso 1.0
C C8b 1.3796(6) 0.24143(4) -0.1802(5) 0.0253 Uiso 1.0
C C9b 1.3448(8) 0.24966(4) -0.3139(5) 0.0253 Uiso 1.0
C C10b 1.3664(8) 0.26045(4) -0.2856(5) 0.0253 Uiso 1.0
C C11b 1.2769(7) 0.26552(4) -0.1277(5) 0.0253 Uiso 1.0
C C12b 1.1334(6) 0.27608(4) -0.1608(5) 0.0253 Uiso 1.0
C C13b 1.1640(6) 0.28431(4) -0.0216(5) 0.0253 Uiso 1.0
C C14b 0.9625(6) 0.29309(4) -0.0231(5) 0.0253 Uiso 1.0
C C15b 0.9973(6) 0.30138(4) 0.1141(5) 0.0253 Uiso 1.0
C C16b 0.8215(6) 0.31112(4) 0.0991(5) 0.0253 Uiso 1.0
C C17b 0.8595(6) 0.31946(4) 0.2366(5) 0.0253 Uiso 1.0
C C18b 0.6732(7) 0.32883(4) 0.2276(6) 0.0253 Uiso 1.0
C C3 0.5900(6) 0.15678(5) 0.1827(5) 0.0253 Uiso 1.0
O O1c 0.7617(6) 0.15320(5) 0.0538(6) 0.0253 Uiso 1.0
C C1c 0.6974(6) 0.14485(3) -0.0383(5) 0.0253 Uiso 1.0
C C2c 0.9154(6) 0.13751(4) -0.0693(5) 0.0253 Uiso 1.0
O O2c 0.5205(7) 0.14501(7) -0.1221(7) 0.0253 Uiso 1.0
C C3c 0.9641(6) 0.13051(4) 0.0790(5) 0.0253 Uiso 1.0
C C4c 0.7879(6) 0.12089(4) 0.0843(5) 0.0253 Uiso 1.0
C C5c 0.8368(6) 0.11346(4) 0.2286(5) 0.0253 Uiso 1.0
C C6c 0.6560(6) 0.10393(4) 0.2297(5) 0.0253 Uiso 1.0
C C7c 0.7378(6) 0.09490(4) 0.3448(5) 0.0253 Uiso 1.0
C C8c 0.5322(6) 0.08635(4) 0.3682(5) 0.0253 Uiso 1.0
C C9c 0.6083(6) 0.07705(4) 0.4826(5) 0.0253 Uiso 1.0
C C10c 0.4031(6) 0.06853(4) 0.5003(5) 0.0253 Uiso 1.0
C C11c 0.4739(6) 0.05963(4) 0.6207(5) 0.0253 Uiso 1.0
C C12c 0.2682(6) 0.05121(4) 0.6403(5) 0.0253 Uiso 1.0
C C13c 0.3389(6) 0.04236(4) 0.7616(5) 0.0253 Uiso 1.0
C C14c 0.1338(6) 0.03390(4) 0.7813(5) 0.0253 Uiso 1.0
C C15c 0.2079(6) 0.02505(4) 0.9033(5) 0.0253 Uiso 1.0
C C16c -0.0015(6) 0.01694(4) 0.9376(6) 0.0253 Uiso 1.0
H H161a -0.7392(8) 0.00828(12) 1.5164(9) 0.0507 Uiso 1.0
H H162a -0.5622(8) 0.00308(11) 1.3733(8) 0.0507 Uiso 1.0
H H163a -0.5044(8) 0.00078(11) 1.5639(9) 0.0507 Uiso 1.0
H H151a -0.4484(8) 0.02081(11) 1.5913(9) 0.0507 Uiso 1.0
H H152a -0.2308(8) 0.01426(12) 1.4913(9) 0.0507 Uiso 1.0
H H141a -0.4471(8) 0.01907(11) 1.2405(8) 0.0507 Uiso 1.0
H H142a -0.6135(8) 0.02748(11) 1.3524(9) 0.0507 Uiso 1.0
H H131a -0.2040(8) 0.03521(12) 1.4346(8) 0.0507 Uiso 1.0
H H132a -0.0995(8) 0.02922(11) 1.2693(9) 0.0507 Uiso 1.0
H H121a -0.4032(8) 0.03975(11) 1.1193(8) 0.0507 Uiso 1.0
H H122a -0.4602(8) 0.04665(11) 1.2864(9) 0.0507 Uiso 1.0
H H111a -0.0479(8) 0.05301(12) 1.2862(8) 0.0507 Uiso 1.0
H H112a 0.0160(8) 0.04587(11) 1.1223(9) 0.0507 Uiso 1.0
H H101a -0.2500(8) 0.05692(11) 0.9696(8) 0.0507 Uiso 1.0
H H102a -0.3372(8) 0.06360(11) 1.1330(9) 0.0507 Uiso 1.0
H H91a 0.0729(8) 0.07042(12) 1.1586(8) 0.0507 Uiso 1.0
H H92a 0.1523(8) 0.06407(11) 0.9904(9) 0.0507 Uiso 1.0
H H81a -0.1529(8) 0.07521(12) 0.8540(8) 0.0507 Uiso 1.0
H H82a -0.1856(8) 0.08235(10) 1.0214(9) 0.0507 Uiso 1.0
H H71a 0.2398(8) 0.08753(12) 1.0011(8) 0.0507 Uiso 1.0
H H72a 0.2712(8) 0.08056(11) 0.8329(9) 0.0507 Uiso 1.0
H H61a 0.0018(8) 0.09276(11) 0.7010(8) 0.0507 Uiso 1.0
H H62a -0.0530(8) 0.09940(11) 0.8705(9) 0.0507 Uiso 1.0
H H51a 0.3683(8) 0.10477(12) 0.8704(8) 0.0507 Uiso 1.0
H H52a 0.4100(8) 0.09860(11) 0.6967(9) 0.0507 Uiso 1.0
H H41a 0.1021(8) 0.11051(12) 0.5852(9) 0.0507 Uiso 1.0
H H42a 0.0963(8) 0.11725(11) 0.7562(9) 0.0507 Uiso 1.0
H H31a 0.5298(8) 0.11493(11) 0.5470(9) 0.0507 Uiso 1.0
H H32a 0.5211(8) 0.12200(12) 0.7145(8) 0.0507 Uiso 1.0
H H21a 0.2054(8) 0.13351(11) 0.5872(9) 0.0507 Uiso 1.0
H H22a 0.2785(8) 0.12726(12) 0.4171(8) 0.0507 Uiso 1.0
H H11 0.5647(9) 0.16233(11) 0.5448(9) 0.0507 Uiso 1.0
H H12 0.7937(8) 0.15367(12) 0.5382(9) 0.0507 Uiso 1.0
H H181b 0.6937(8) 0.33280(11) 0.1218(9) 0.0507 Uiso 1.0
H H182b 0.5029(8) 0.32582(11) 0.2374(9) 0.0507 Uiso 1.0
H H183b 0.7008(8) 0.33410(11) 0.3188(8) 0.0507 Uiso 1.0
H H171b 1.0290(8) 0.32261(12) 0.2270(9) 0.0507 Uiso 1.0
H H172b 0.8392(8) 0.31566(11) 0.3440(8) 0.0507 Uiso 1.0
H H161b 0.6491(8) 0.30835(11) 0.1050(9) 0.0507 Uiso 1.0
H H162b 0.8525(8) 0.31481(11) -0.0082(8) 0.0507 Uiso 1.0
H H151b 1.1706(8) 0.30415(12) 0.1089(9) 0.0507 Uiso 1.0
H H152b 0.9652(8) 0.29764(11) 0.2213(8) 0.0507 Uiso 1.0
H H141b 0.7985(8) 0.28946(11) -0.0084(9) 0.0507 Uiso 1.0
H H142b 0.9698(8) 0.29705(11) -0.1291(8) 0.0507 Uiso 1.0
H H131b 1.3280(8) 0.28795(11) -0.0332(9) 0.0507 Uiso 1.0
H H132b 1.1539(8) 0.28026(11) 0.0840(8) 0.0507 Uiso 1.0
H H121b 0.9564(8) 0.27425(12) -0.1709(9) 0.0507 Uiso 1.0
H H122b 1.1955(8) 0.27942(11) -0.2651(8) 0.0507 Uiso 1.0
H H111b 1.1687(8) 0.26017(11) -0.0676(9) 0.0507 Uiso 1.0
H H112b 1.4214(8) 0.26733(12) -0.0597(9) 0.0507 Uiso 1.0
H H101b 1.4105(9) 0.26543(10) -0.3788(8) 0.0507 Uiso 1.0
H H91b 1.3552(9) 0.24700(10) -0.4289(8) 0.0507 Uiso 1.0
H H81b 1.5510(8) 0.23848(11) -0.1889(9) 0.0507 Uiso 1.0
H H82b 1.3535(8) 0.24512(11) -0.0724(8) 0.0507 Uiso 1.0
H H71b 1.0248(8) 0.23504(12) -0.1936(9) 0.0507 Uiso 1.0
H H72b 1.2266(8) 0.22813(11) -0.3031(8) 0.0507 Uiso 1.0
H H61b 1.3986(8) 0.22106(12) -0.0533(9) 0.0507 Uiso 1.0
H H62b 1.1784(8) 0.22736(11) 0.0488(8) 0.0507 Uiso 1.0
H H51b 0.8783(8) 0.21623(12) -0.0785(9) 0.0507 Uiso 1.0
H H52b 1.0934(8) 0.21022(11) -0.1892(8) 0.0507 Uiso 1.0
H H41b 1.0784(8) 0.20878(11) 0.1628(8) 0.0507 Uiso 1.0
H H42b 1.2505(8) 0.20136(11) 0.0388(9) 0.0507 Uiso 1.0
H H31b 0.8790(8) 0.19279(11) -0.0599(8) 0.0507 Uiso 1.0
H H32b 0.7214(8) 0.19950(11) 0.0797(9) 0.0507 Uiso 1.0
H H21b 1.0026(8) 0.19058(11) 0.2758(8) 0.0507 Uiso 1.0
H H22b 1.0731(8) 0.18214(11) 0.1279(9) 0.0507 Uiso 1.0
H H21 0.9047(8) 0.15811(11) 0.3017(9) 0.0507 Uiso 1.0
H H161c -0.1397(8) 0.02079(11) 0.9963(9) 0.0507 Uiso 1.0
H H162c -0.0614(8) 0.01384(11) 0.8329(8) 0.0507 Uiso 1.0
H H163c 0.0593(8) 0.01077(11) 1.0071(9) 0.0507 Uiso 1.0
H H151c 0.2519(8) 0.02867(11) 1.0076(8) 0.0507 Uiso 1.0
H H152c 0.3538(8) 0.02093(11) 0.8582(9) 0.0507 Uiso 1.0
H H141c 0.1060(8) 0.03041(11) 0.6735(8) 0.0507 Uiso 1.0
H H142c -0.0208(8) 0.03766(11) 0.8203(9) 0.0507 Uiso 1.0
H H131c 0.3677(8) 0.04587(11) 0.8692(8) 0.0507 Uiso 1.0
H H132c 0.4931(8) 0.03861(11) 0.7222(9) 0.0507 Uiso 1.0
H H121c 0.2382(8) 0.04771(11) 0.5329(8) 0.0507 Uiso 1.0
H H122c 0.1144(8) 0.05496(11) 0.6802(9) 0.0507 Uiso 1.0
H H111c 0.5046(8) 0.06307(11) 0.7285(8) 0.0507 Uiso 1.0
H H112c 0.6260(8) 0.05586(11) 0.5802(9) 0.0507 Uiso 1.0
H H101c 0.3749(8) 0.06504(11) 0.3927(8) 0.0507 Uiso 1.0
H H102c 0.2489(8) 0.07226(11) 0.5393(9) 0.0507 Uiso 1.0
H H91c 0.6423(8) 0.08018(11) 0.5915(8) 0.0507 Uiso 1.0
H H92c 0.7603(8) 0.07338(11) 0.4378(9) 0.0507 Uiso 1.0
H H81c 0.4939(8) 0.08313(11) 0.2600(8) 0.0507 Uiso 1.0
H H82c 0.3811(8) 0.09005(11) 0.4145(9) 0.0507 Uiso 1.0
H H71c 0.7763(8) 0.09828(11) 0.4517(8) 0.0507 Uiso 1.0
H H72c 0.8881(8) 0.09126(11) 0.2979(9) 0.0507 Uiso 1.0
H H61c 0.6463(8) 0.10086(11) 0.1176(8) 0.0507 Uiso 1.0
H H62c 0.4912(8) 0.10672(12) 0.2653(9) 0.0507 Uiso 1.0
H H51c 0.8145(8) 0.11774(11) 0.3314(9) 0.0507 Uiso 1.0
H H52c 1.0084(8) 0.11056(11) 0.2200(9) 0.0507 Uiso 1.0
H H41c 0.8107(8) 0.11656(11) -0.0185(8) 0.0507 Uiso 1.0
H H42c 0.6153(8) 0.12370(12) 0.0930(9) 0.0507 Uiso 1.0
H H31c 1.1362(8) 0.12770(11) 0.0726(9) 0.0507 Uiso 1.0
H H32c 0.9401(8) 0.13506(11) 0.1790(8) 0.0507 Uiso 1.0
H H21c 0.8830(8) 0.13261(11) -0.1636(9) 0.0507 Uiso 1.0
H H22c 1.0629(8) 0.14217(11) -0.0940(9) 0.0507 Uiso 1.0
H H31 0.4804(8) 0.16263(11) 0.1399(9) 0.0507 Uiso 1.0
H H32 0.4897(8) 0.15042(11) 0.2213(9) 0.0507 Uiso 1.0

loop_
_atom_type_symbol
_atom_type_scat_dispersion_real
_atom_type_scat_dispersion_imag
_atom_type_scat_source
O 0.047 0.032 International_Tables_Vol_C
C 0.017 0.009 International_Tables_Vol_C
H 0.000 0.000 International_Tables_Vol_C

loop_
_geom_angle_atom_site_label_1
_geom_angle_atom_site_label_2
_geom_angle_atom_site_label_3
_geom_angle
_geom_angle_publ_flag
C1a O1a C1 116(4) n
O1a C1a C2a 112.(2) n
O1a C1a O2a 124.(2) n
C2a C1a O2a 123.9(5) n
C1a C2a C3a 109.6(3) n
C1a C2a H21a 109.0(8) n
C1a C2a H22a 108.9(7) n
C3a C2a H21a 110.2(7) n
C3a C2a H22a 109.4(9) n
H21a C2a H22a 109.7(6) n
C2a C3a C4a 110.5(3) n
C2a C3a H31a 108.9(7) n
C2a C3a H32a 109.2(9) n
C4a C3a H31a 109.4(7) n
C4a C3a H32a 109.8(6) n
H31a C3a H32a 108.9(7) n
C3a C4a C5a 109.9(3) n
C3a C4a H41a 109.8(6) n
C3a C4a H42a 110.4(7) n
C5a C4a H41a 109.0(9) n
C5a C4a H42a 109.0(7) n
H41a C4a H42a 108.8(7) n
C4a C5a C6a 109.8(3) n
C4a C5a H51a 109.4(9) n
C4a C5a H52a 109.3(7) n
C6a C5a H51a 109.4(6) n
C6a C5a H52a 109.4(8) n
H51a C5a H52a 109.6(6) n
C5a C6a C7a 110.9(3) n
C5a C6a H61a 108.1(6) n
C5a C6a H62a 108.8(8) n
C7a C6a H61a 109.6(9) n
C7a C6a H62a 110.0(7) n
H61a C6a H62a 109.5(6) n
C6a C7a C8a 111.1(3) n
C6a C7a H71a 108.7(9) n
C6a C7a H72a 109.2(7) n
C8a C7a H71a 109.2(6) n
C8a C7a H72a 109.5(7) n
H71a C7a H72a 109.2(7) n
C7a C8a C9a 110.6(3) n
C7a C8a H81a 109.6(6) n
C7a C8a H82a 109.4(7) n
C9a C8a H81a 108.6(9) n
C9a C8a H82a 109.2(7) n
H81a C8a H82a 109.3(6) n
C8a C9a C10a 111.0(3) n
C8a C9a H91a 108.9(9) n
C8a C9a H92a 109.5(7) n
C10a C9a H91a 108.9(6) n
C10a C9a H92a 109.0(8) n
H91a C9a H92a 109.6(6) n
C9a C10a C11a 110.5(3) n
C9a C10a H101a 109.1(6) n
C9a C10a H102a 109.4(8) n
C11a C10a H101a 109.2(9) n
C11a C10a H102a 109.3(7) n
H101a C10a H102a 109.4(6) n
C10a C11a C12a 110.9(3) n
C10a C11a H111a 108.9(9) n
C10a C11a H112a 109.1(7) n
C12a C11a H111a 109.0(6) n
C12a C11a H112a 109.5(8) n
H111a C11a H112a 109.5(6) n
C11a C12a C13a 110.6(3) n
C11a C12a H121a 109.0(6) n
C11a C12a H122a 109.1(8) n
C13a C12a H121a 109.3(9) n
C13a C12a H122a 109.3(7) n
H121a C12a H122a 109.5(6) n
C12a C13a C14a 111.7(3) n
C12a C13a H131a 108.8(9) n
C12a C13a H132a 109.0(7) n
C14a C13a H131a 109.0(7) n
C14a C13a H132a 109.0(8) n
H131a C13a H132a 109.4(6) n
C13a C14a C15a 110.6(3) n
C13a C14a H141a 109.2(6) n
C13a C14a H142a 109.5(8) n
C15a C14a H141a 109.0(8) n
C15a C14a H142a 109.1(6) n
H141a C14a H142a 109.4(7) n
C14a C15a C16a 110.8(3) n
C14a C15a H151a 109.6(8) n
C14a C15a H152a 109.3(6) n
C16a C15a H151a 109.0(7) n
C16a C15a H152a 108.6(9) n
H151a C15a H152a 109.4(7) n
C15a C16a H161a 109.3(9) n
C15a C16a H162a 109.9(7) n
C15a C16a H163a 109.5(6) n
H161a C16a H162a 109.6(7) n
H161a C16a H163a 109.3(8) n
H162a C16a H163a 109.3(10) n
O1a C1 C2 112.(3) n
O1a C1 H11 110.(2) n
O1a C1 H12 109.(2) n
C2 C1 H11 109.2(7) n
C2 C1 H12 108.2(5) n
H11 C1 H12 109.0(8) n
C1 C2 O1b 108.9(3) n
C1 C2 C3 110.4(3) n
C1 C2 H21 104.8(6) n
O1b C2 C3 121.7(4) n
O1b C2 H21 104.7(8) n
C3 C2 H21 104.7(6) n
C2 O1b C1b 119.4(4) n
O1b C1b C2b 109.3(3) n
O1b C1b O2b 122.9(5) n
C2b C1b O2b 123.9(5) n
C1b C2b C3b 112.9(3) n
C1b C2b H21b 108.8(6) n
C1b C2b H22b 108.8(7) n
C3b C2b H21b 108.4(8) n
C3b C2b H22b 108.9(6) n
H21b C2b H22b 109.0(7) n
C2b C3b C4b 109.9(3) n
C2b C3b H31b 109.1(8) n
C2b C3b H32b 109.4(7) n
C4b C3b H31b 109.3(6) n
C4b C3b H32b 109.5(8) n
H31b C3b H32b 109.6(7) n
C3b C4b C5b 112.0(3) n
C3b C4b H41b 108.6(6) n
C3b C4b H42b 108.8(8) n
C5b C4b H41b 108.9(8) n
C5b C4b H42b 109.0(6) n
H41b C4b H42b 109.5(7) n
C4b C5b C6b 111.5(3) n
C4b C5b H51b 108.8(7) n
C4b C5b H52b 109.2(8) n
C6b C5b H51b 108.8(9) n
C6b C5b H52b 108.8(7) n
H51b C5b H52b 109.6(7) n
C5b C6b C7b 110.8(3) n
C5b C6b H61b 109.4(8) n
C5b C6b H62b 109.4(7) n
C7b C6b H61b 109.4(7) n
C7b C6b H62b 108.8(8) n
H61b C6b H62b 109.2(7) n
C6b C7b C8b 110.9(3) n
C6b C7b H71b 109.4(7) n
C6b C7b H72b 109.3(8) n
C8b C7b H71b 108.8(8) n
C8b C7b H72b 109.1(6) n
H71b C7b H72b 109.2(7) n
C7b C8b C9b 110.2(3) n
C7b C8b H81b 109.5(8) n
C7b C8b H82b 109.5(6) n
C9b C8b H81b 108.6(7) n
C9b C8b H82b 109.3(8) n
H81b C8b H82b 109.8(7) n
C8b C9b C10b 120.9(4) n
C8b C9b H91b 118.1(8) n
C10b C9b H91b 118.6(8) n
C9b C10b C11b 121.5(4) n
C9b C10b H101b 118.8(7) n
C11b C10b H101b 118.6(7) n
C10b C11b C12b 110.3(3) n
C10b C11b H111b 109.6(7) n
C10b C11b H112b 109.1(5) n
C12b C11b H111b 109.6(6) n
C12b C11b H112b 109.0(9) n
H111b C11b H112b 109.3(8) n
C11b C12b C13b 110.6(3) n
C11b C12b H121b 109.0(9) n
C11b C12b H122b 109.1(7) n
C13b C12b H121b 109.3(7) n
C13b C12b H122b 109.6(8) n
H121b C12b H122b 109.3(7) n
C12b C13b C14b 111.1(3) n
C12b C13b H131b 109.2(6) n
C12b C13b H132b 108.8(8) n
C14b C13b H131b 109.3(8) n
C14b C13b H132b 109.0(6) n
H131b C13b H132b 109.5(7) n
C13b C14b C15b 110.7(3) n
C13b C14b H141b 109.2(8) n
C13b C14b H142b 109.2(6) n
C15b C14b H141b 109.1(6) n
C15b C14b H142b 108.9(8) n
H141b C14b H142b 109.7(7) n
C14b C15b C16b 111.3(3) n
C14b C15b H151b 108.8(7) n
C14b C15b H152b 109.1(8) n
C16b C15b H151b 109.0(9) n
C16b C15b H152b 108.9(7) n
H151b C15b H152b 109.7(7) n
C15b C16b C17b 110.9(3) n
C15b C16b H161b 108.9(8) n
C15b C16b H162b 108.9(7) n
C17b C16b H161b 109.2(7) n
C17b C16b H162b 109.2(8) n
H161b C16b H162b 109.6(7) n
C16b C17b C18b 110.9(3) n
C16b C17b H171b 109.5(7) n
C16b C17b H172b 109.3(8) n
C18b C17b H171b 108.8(8) n
C18b C17b H172b 109.0(6) n
H171b C17b H172b 109.3(7) n
C17b C18b H181b 109.9(7) n
C17b C18b H182b 109.8(9) n
C17b C18b H183b 109.4(6) n
H181b C18b H182b 109.5(7) n
H181b C18b H183b 109.1(10) n
H182b C18b H183b 109.2(8) n
C2 C3 O1c 108.1(3) n
C2 C3 H31 109.7(7) n
C2 C3 H32 109.9(5) n
O1c C3 H31 109.6(5) n
O1c C3 H32 109.7(7) n
H31 C3 H32 109.8(7) n
C3 O1c C1c 118.1(4) n
O1c C1c C2c 109.6(3) n
O1c C1c O2c 123.1(5) n
C2c C1c O2c 123.7(5) n
C1c C2c C3c 110.4(3) n
C1c C2c H21c 109.5(5) n
C1c C2c H22c 109.1(8) n
C3c C2c H21c 109.0(8) n
C3c C2c H22c 109.2(6) n
H21c C2c H22c 109.6(7) n
C2c C3c C4c 109.7(3) n
C2c C3c H31c 109.3(6) n
C2c C3c H32c 109.2(8) n
C4c C3c H31c 109.3(9) n
C4c C3c H32c 109.5(6) n
H31c C3c H32c 109.8(7) n
C3c C4c C5c 111.2(3) n
C3c C4c H41c 108.4(6) n
C3c C4c H42c 109.4(9) n
C5c C4c H41c 109.0(8) n
C5c C4c H42c 109.1(6) n
H41c C4c H42c 109.9(7) n
C4c C5c C6c 109.5(3) n
C4c C5c H51c 109.3(8) n
C4c C5c H52c 109.5(6) n
C6c C5c H51c 109.0(6) n
C6c C5c H52c 109.7(8) n
H51c C5c H52c 109.9(7) n
C5c C6c C7c 110.8(3) n
C5c C6c H61c 109.1(7) n
C5c C6c H62c 108.8(8) n
C7c C6c H61c 109.0(8) n
C7c C6c H62c 109.7(7) n
H61c C6c H62c 109.4(6) n
C6c C7c C8c 110.1(3) n
C6c C7c H71c 108.7(8) n
C6c C7c H72c 109.2(7) n
C8c C7c H71c 109.6(6) n
C8c C7c H72c 109.6(8) n
H71c C7c H72c 109.6(6) n
C7c C8c C9c 111.7(3) n
C7c C8c H81c 108.6(6) n
C7c C8c H82c 109.4(8) n
C9c C8c H81c 108.7(8) n
C9c C8c H82c 109.1(7) n
H81c C8c H82c 109.2(6) n
C8c C9c C10c 110.6(3) n
C8c C9c H91c 109.2(8) n
C8c C9c H92c 109.6(7) n
C10c C9c H91c 108.9(6) n
C10c C9c H92c 109.2(8) n
H91c C9c H92c 109.4(6) n
C9c C10c C11c 110.4(3) n
C9c C10c H101c 109.3(6) n
C9c C10c H102c 109.3(8) n
C11c C10c H101c 108.7(8) n
C11c C10c H102c 109.6(7) n
H101c C10c H102c 109.5(7) n
C10c C11c C12c 110.5(3) n
C10c C11c H111c 109.3(8) n
C10c C11c H112c 109.2(7) n
C12c C11c H111c 108.9(6) n
C12c C11c H112c 109.2(8) n
H111c C11c H112c 109.6(7) n
C11c C12c C13c 110.4(3) n
C11c C12c H121c 109.1(6) n
C11c C12c H122c 109.6(8) n
C13c C12c H121c 109.0(8) n
C13c C12c H122c 109.2(7) n
H121c C12c H122c 109.4(7) n
C12c C13c C14c 110.6(3) n
C12c C13c H131c 108.9(8) n
C12c C13c H132c 109.4(7) n
C14c C13c H131c 108.9(6) n
C14c C13c H132c 109.6(8) n
H131c C13c H132c 109.5(7) n
C13c C14c C15c 109.9(3) n
C13c C14c H141c 108.5(6) n
C13c C14c H142c 109.5(8) n
C15c C14c H141c 109.2(8) n
C15c C14c H142c 110.0(7) n
H141c C14c H142c 109.6(7) n
C14c C15c C16c 111.6(3) n
C14c C15c H151c 108.9(8) n
C14c C15c H152c 109.1(7) n
C16c C15c H151c 108.6(6) n
C16c C15c H152c 109.0(8) n
H151c C15c H152c 109.5(7) n
C15c C16c H161c 109.7(8) n
C15c C16c H162c 109.9(6) n
C15c C16c H163c 109.5(5) n
H161c C16c H162c 109.5(6) n
H161c C16c H163c 109.2(8) n
H162c C16c H163c 109.1(11) n

loop_
_geom_bond_atom_site_label_1
_geom_bond_atom_site_label_2
_geom_bond_distance
_geom_bond_publ_flag
O1a C1a 1.33(3) n
O1a C1 1.48(3) n
C1a O1a 1.33(3) n
C1a C2a 1.488(5) n
C1a O2a 1.198(5) n
C2a C1a 1.488(5) n
C2a C3a 1.525(6) n
C2a H21a 0.999(9) n
C2a H22a 0.998(9) n
O2a C1a 1.198(5) n
C3a C2a 1.525(6) n
C3a C4a 1.533(5) n
C3a H31a 0.997(10) n
C3a H32a 0.997(9) n
C4a C3a 1.533(5) n
C4a C5a 1.516(6) n
C4a H41a 0.996(8) n
C4a H42a 1.004(10) n
C5a C4a 1.516(6) n
C5a C6a 1.513(5) n
C5a H51a 0.994(9) n
C5a H52a 0.994(9) n
C6a C5a 1.513(5) n
C6a C7a 1.534(6) n
C6a H61a 0.995(9) n
C6a H62a 1.005(9) n
C7a C6a 1.534(6) n
C7a C8a 1.542(5) n
C7a H71a 0.995(9) n
C7a H72a 1.002(10) n
C8a C7a 1.542(5) n
C8a C9a 1.529(6) n
C8a H81a 0.997(9) n
C8a H82a 1.006(9) n
C9a C8a 1.529(6) n
C9a C10a 1.529(5) n
C9a H91a 0.998(9) n
C9a H92a 1.002(9) n
C10a C9a 1.529(5) n
C10a C11a 1.531(6) n
C10a H101a 1.000(9) n
C10a H102a 0.999(9) n
C11a C10a 1.531(6) n
C11a C12a 1.536(5) n
C11a H111a 0.999(9) n
C11a H112a 1.002(9) n
C12a C11a 1.536(5) n
C12a C13a 1.534(6) n
C12a H121a 0.998(9) n
C12a H122a 1.003(9) n
C13a C12a 1.534(6) n
C13a C14a 1.536(6) n
C13a H131a 0.999(9) n
C13a H132a 1.002(8) n
C14a C13a 1.536(6) n
C14a C15a 1.533(6) n
C14a H141a 1.004(11) n
C14a H142a 1.001(8) n
C15a C14a 1.533(6) n
C15a C16a 1.523(6) n
C15a H151a 1.001(10) n
C15a H152a 1.002(7) n
C16a C15a 1.523(6) n
C16a H161a 0.997(7) n
C16a H162a 1.001(10) n
C16a H163a 0.996(11) n
C1 O1a 1.48(3) n
C1 C2 1.501(5) n
C1 H11 1.001(11) n
C1 H12 1.004(8) n
C2 C1 1.501(5) n
C2 O1b 1.472(6) n
C2 C3 1.492(6) n
C2 H21 1.003(8) n
O1b C2 1.472(6) n
O1b C1b 1.344(6) n
C1b O1b 1.344(6) n
C1b C2b 1.522(5) n
C1b O2b 1.210(5) n
C2b C1b 1.522(5) n
C2b C3b 1.534(6) n
C2b H21b 1.000(10) n
C2b H22b 1.005(10) n
O2b C1b 1.210(5) n
C3b C2b 1.534(6) n
C3b C4b 1.543(6) n
C3b H31b 1.000(9) n
C3b H32b 1.002(8) n
C4b C3b 1.543(6) n
C4b C5b 1.543(6) n
C4b H41b 1.004(10) n
C4b H42b 1.005(8) n
C5b C4b 1.543(6) n
C5b C6b 1.541(6) n
C5b H51b 1.004(7) n
C5b H52b 1.002(9) n
C6b C5b 1.541(6) n
C6b C7b 1.539(6) n
C6b H61b 1.007(7) n
C6b H62b 1.005(10) n
C7b C6b 1.539(6) n
C7b C8b 1.534(6) n
C7b H71b 1.006(8) n
C7b H72b 1.003(10) n
C8b C7b 1.534(6) n
C8b C9b 1.501(6) n
C8b H81b 1.001(7) n
C8b H82b 1.001(10) n
C9b C8b 1.501(6) n
C9b C10b 1.338(6) n
C9b H91b 1.000(9) n
C10b C9b 1.338(6) n
C10b C11b 1.508(6) n
C10b H101b 1.002(10) n
C11b C10b 1.508(6) n
C11b C12b 1.532(6) n
C11b H111b 1.001(10) n
C11b H112b 1.000(7) n
C12b C11b 1.532(6) n
C12b C13b 1.532(6) n
C12b H121b 0.994(7) n
C12b H122b 1.001(9) n
C13b C12b 1.532(6) n
C13b C14b 1.531(6) n
C13b H131b 1.000(8) n
C13b H132b 0.999(10) n
C14b C13b 1.531(6) n
C14b C15b 1.527(6) n
C14b H141b 1.002(8) n
C14b H142b 0.995(10) n
C15b C14b 1.527(6) n
C15b C16b 1.530(6) n
C15b H151b 1.003(7) n
C15b H152b 1.004(10) n
C16b C15b 1.530(6) n
C16b C17b 1.535(6) n
C16b H161b 0.998(7) n
C16b H162b 1.000(10) n
C17b C16b 1.535(6) n
C17b C18b 1.529(6) n
C17b H171b 1.001(8) n
C17b H172b 1.001(10) n
C18b C17b 1.529(6) n
C18b H181b 0.999(10) n
C18b H182b 0.999(8) n
C18b H183b 1.000(11) n
C3 C2 1.492(6) n
C3 O1c 1.464(6) n
C3 H31 0.998(11) n
C3 H32 0.995(12) n
O1c C3 1.464(6) n
O1c C1c 1.318(7) n
C1c O1c 1.318(7) n
C1c C2c 1.503(5) n
C1c O2c 1.196(6) n
C2c C1c 1.503(5) n
C2c C3c 1.514(6) n
C2c H21c 0.997(11) n
C2c H22c 1.000(9) n
O2c C1c 1.196(6) n
C3c C2c 1.514(6) n
C3c C4c 1.514(6) n
C3c H31c 0.998(7) n
C3c H32c 0.997(10) n
C4c C3c 1.514(6) n
C4c C5c 1.520(6) n
C4c H41c 1.001(10) n
C4c H42c 1.001(7) n
C5c C4c 1.520(6) n
C5c C6c 1.520(6) n
C5c H51c 0.998(10) n
C5c H52c 0.999(7) n
C6c C5c 1.520(6) n
C6c C7c 1.522(6) n
C6c H61c 0.997(9) n
C6c H62c 0.998(7) n
C7c C6c 1.522(6) n
C7c C8c 1.538(6) n
C7c H71c 0.996(10) n
C7c H72c 1.001(8) n
C8c C7c 1.538(6) n
C8c C9c 1.533(6) n
C8c H81c 0.998(9) n
C8c H82c 1.005(9) n
C9c C8c 1.533(6) n
C9c C10c 1.529(6) n
C9c H91c 0.993(9) n
C9c H92c 1.004(8) n
C10c C9c 1.529(6) n
C10c C11c 1.522(6) n
C10c H101c 0.996(10) n
C10c H102c 1.001(8) n
C11c C10c 1.522(6) n
C11c C12c 1.524(6) n
C11c H111c 0.996(10) n
C11c H112c 0.998(9) n
C12c C11c 1.524(6) n
C12c C13c 1.522(6) n
C12c H121c 0.997(10) n
C12c H122c 1.003(8) n
C13c C12c 1.522(6) n
C13c C14c 1.524(6) n
C13c H131c 0.998(10) n
C13c H132c 1.003(8) n
C14c C13c 1.524(6) n
C14c C15c 1.532(6) n
C14c H141c 0.997(10) n
C14c H142c 1.005(9) n
C15c C14c 1.532(6) n
C15c C16c 1.530(6) n
C15c H151c 0.997(10) n
C15c H152c 1.005(9) n
C16c C15c 1.530(6) n
C16c H161c 1.002(9) n
C16c H162c 1.000(9) n
C16c H163c 1.003(12) n
H161a C16a 0.997(7) n
H162a C16a 1.001(10) n
H163a C16a 0.996(11) n
H151a C15a 1.001(10) n
H152a C15a 1.002(7) n
H141a C14a 1.004(11) n
H142a C14a 1.001(8) n
H131a C13a 0.999(9) n
H132a C13a 1.002(8) n
H121a C12a 0.998(9) n
H122a C12a 1.003(9) n
H111a C11a 0.999(9) n
H112a C11a 1.002(9) n
H101a C10a 1.000(9) n
H102a C10a 0.999(9) n
H91a C9a 0.998(9) n
H92a C9a 1.002(9) n
H81a C8a 0.997(9) n
H82a C8a 1.006(9) n
H71a C7a 0.995(9) n
H72a C7a 1.002(10) n
H61a C6a 0.995(9) n
H62a C6a 1.005(9) n
H51a C5a 0.994(9) n
H52a C5a 0.994(9) n
H41a C4a 0.996(8) n
H42a C4a 1.004(10) n
H31a C3a 0.997(10) n
H32a C3a 0.997(9) n
H21a C2a 0.999(9) n
H22a C2a 0.998(9) n
H11 C1 1.001(11) n
H12 C1 1.004(8) n
H181b C18b 0.999(10) n
H182b C18b 0.999(8) n
H183b C18b 1.000(11) n
H171b C17b 1.001(8) n
H172b C17b 1.001(10) n
H161b C16b 0.998(7) n
H162b C16b 1.000(10) n
H151b C15b 1.003(7) n
H152b C15b 1.004(10) n
H141b C14b 1.002(8) n
H142b C14b 0.995(10) n
H131b C13b 1.000(8) n
H132b C13b 0.999(10) n
H121b C12b 0.994(7) n
H122b C12b 1.001(9) n
H111b C11b 1.001(10) n
H112b C11b 1.000(7) n
H101b C10b 1.002(10) n
H91b C9b 1.000(9) n
H81b C8b 1.001(7) n
H82b C8b 1.001(10) n
H71b C7b 1.006(8) n
H72b C7b 1.003(10) n
H61b C6b 1.007(7) n
H62b C6b 1.005(10) n
H51b C5b 1.004(7) n
H52b C5b 1.002(9) n
H41b C4b 1.004(10) n
H42b C4b 1.005(8) n
H31b C3b 1.000(9) n
H32b C3b 1.002(8) n
H21b C2b 1.000(10) n
H22b C2b 1.005(10) n
H21 C2 1.003(8) n
H161c C16c 1.002(9) n
H162c C16c 1.000(9) n
H163c C16c 1.003(12) n
H151c C15c 0.997(10) n
H152c C15c 1.005(9) n
H141c C14c 0.997(10) n
H142c C14c 1.005(9) n
H131c C13c 0.998(10) n
H132c C13c 1.003(8) n
H121c C12c 0.997(10) n
H122c C12c 1.003(8) n
H111c C11c 0.996(10) n
H112c C11c 0.998(9) n
H101c C10c 0.996(10) n
H102c C10c 1.001(8) n
H91c C9c 0.993(9) n
H92c C9c 1.004(8) n
H81c C8c 0.998(9) n
H82c C8c 1.005(9) n
H71c C7c 0.996(10) n
H72c C7c 1.001(8) n
H61c C6c 0.997(9) n
H62c C6c 0.998(7) n
H51c C5c 0.998(10) n
H52c C5c 0.999(7) n
H41c C4c 1.001(10) n
H42c C4c 1.001(7) n
H31c C3c 0.998(7) n
H32c C3c 0.997(10) n
H21c C2c 0.997(11) n
H22c C2c 1.000(9) n
H31 C3 0.998(11) n
H32 C3 0.995(12) n

loop_
_cod_related_entry_id
_cod_related_entry_database
_cod_related_entry_code
1 ChemSpider 4715823
